data_7249674
loop_
_publ_author_name
'zhang, guofeng'
'Hao, Xue'
'Zou, Yongbin'
'Liu, Shichang'
'Wei, Junjie'
'Dong, Zhen'
'Ye, Zhiwen'

_publ_section_title
;
 Several energetic MOFs based on the N-rich energetic materials and alkali
 metals: Towards high detonation performances and good stabilities
;
_journal_name_full CrystEngComm
_journal_paper_doi 10.1039/D4CE00981A
_journal_year 2025
_chemical_formula_moiety 'C4 H7 N12 Na O2'
_chemical_formula_sum 'C4 H7 N12 Na O2'
_chemical_formula_weight 278.21
_space_group_crystal_system orthorhombic
_space_group_IT_number 61
_space_group_name_Hall '-P 2ac 2ab'
_space_group_name_H-M_alt 'P b c a'
_atom_sites_solution_hydrogens mixed
_atom_sites_solution_primary dual
_audit_creation_date 2024-08-16
_audit_creation_method
;
Olex2 1.5
(compiled 2024.02.16 svn.r378c4104 for OlexSys, GUI svn.r6928)
;
_audit_update_record
;
2024-08-21 deposited with the CCDC.	2024-12-05 downloaded from the CCDC.
;
_cell_angle_alpha 90
_cell_angle_beta 90
_cell_angle_gamma 90
_cell_formula_units_Z 8
_cell_length_a 12.5111(4)
_cell_length_b 6.5119(2)
_cell_length_c 26.0556(7)
_cell_measurement_reflns_used 4748
_cell_measurement_temperature 223.00
_cell_measurement_theta_max 68.243
_cell_measurement_theta_min 3.393
_cell_volume 2122.78(11)
_computing_cell_refinement 'SAINT V8.40B (?, 2016)'
_computing_data_reduction 'SAINT V8.40B (?, 2016)'
_computing_molecular_graphics 'Olex2 1.5 (Dolomanov et al., 2009)'
_computing_publication_material 'Olex2 1.5 (Dolomanov et al., 2009)'
_computing_structure_refinement 'SHELXL 2018/3 (Sheldrick, 2015)'
_computing_structure_solution 'SHELXT 2018/2 (Sheldrick, 2018)'
_diffrn_ambient_temperature 223.00
_diffrn_measured_fraction_theta_full 0.997
_diffrn_measured_fraction_theta_max 0.997
_diffrn_measurement_device_type 'Bruker D8 VENTURE'
_diffrn_measurement_method '\f and \w scans'
_diffrn_radiation_type CuK\a
_diffrn_radiation_wavelength 1.54178
_diffrn_reflns_av_R_equivalents 0.0468
_diffrn_reflns_av_unetI/netI 0.0238
_diffrn_reflns_Laue_measured_fraction_full 0.997
_diffrn_reflns_Laue_measured_fraction_max 0.997
_diffrn_reflns_limit_h_max 14
_diffrn_reflns_limit_h_min -15
_diffrn_reflns_limit_k_max 6
_diffrn_reflns_limit_k_min -7
_diffrn_reflns_limit_l_max 31
_diffrn_reflns_limit_l_min -31
_diffrn_reflns_number 15454
_diffrn_reflns_point_group_measured_fraction_full 0.997
_diffrn_reflns_point_group_measured_fraction_max 0.997
_diffrn_reflns_theta_full 67.679
_diffrn_reflns_theta_max 68.241
_diffrn_reflns_theta_min 3.392
_diffrn_source_current 1.1
_diffrn_source_power 0.05500000000000001
_diffrn_source_voltage 50.0
_diffrn_standards_number 0
_exptl_absorpt_coefficient_mu 1.578
_exptl_absorpt_correction_T_max 0.7531
_exptl_absorpt_correction_T_min 0.6730
_exptl_absorpt_correction_type multi-scan
_exptl_absorpt_process_details
;
SADABS-2016/2 (Bruker,2016/2) was used for absorption correction.
wR2(int) was 0.0875 before and 0.0452 after correction.
The Ratio of minimum to maximum transmission is 0.8936.
The \l/2 correction factor is Not present.
;
_exptl_crystal_density_diffrn 1.741
_exptl_crystal_description block
_exptl_crystal_F_000 1136
_exptl_crystal_size_max 0.15
_exptl_crystal_size_mid 0.13
_exptl_crystal_size_min 0.11
_refine_diff_density_max 0.202
_refine_diff_density_min -0.283
_refine_diff_density_rms 0.045
_refine_ls_extinction_method none
_refine_ls_goodness_of_fit_ref 1.070
_refine_ls_hydrogen_treatment mixed
_refine_ls_matrix_type full
_refine_ls_number_parameters 188
_refine_ls_number_reflns 1927
_refine_ls_number_restraints 0
_refine_ls_restrained_S_all 1.070
_refine_ls_R_factor_all 0.0413
_refine_ls_R_factor_gt 0.0338
_refine_ls_shift/su_max 0.001
_refine_ls_shift/su_mean 0.000
_refine_ls_structure_factor_coef Fsqd
_refine_ls_weighting_details 'w=1/[\s^2^(Fo^2^)+(0.0520P)^2^+0.6204P] where P=(Fo^2^+2Fc^2^)/3'
_refine_ls_weighting_scheme calc
_refine_ls_wR_factor_gt 0.0879
_refine_ls_wR_factor_ref 0.0926
_reflns_Friedel_coverage 0.000
_reflns_number_gt 1631
_reflns_number_total 1927
_reflns_threshold_expression 'I > 2\s(I)'
_cod_data_source_file d4ce00981a2.cif
_cod_data_source_block cu_20240816_wq_240812109087_0m
_cod_database_code 7249674
_shelx_shelxl_version_number 2018/3
_shelx_space_group_comment
;
The symmetry employed for this shelxl refinement is uniquely defined
by the following loop, which should always be used as a source of
symmetry information in preference to the above space-group names.
They are only intended as comments.
;
_shelx_estimated_absorpt_t_max 0.846
_shelx_estimated_absorpt_t_min 0.798
_olex2_refinement_description
;
1. Fixed Uiso
 At 1.2 times of:
  All C(H) groups, All N(H,H) groups
2.a Aromatic/amide H refined with riding coordinates:
 C1(H1)
2.b X=CH2 refined with riding coordinates:
 N8(H8A,H8B)
;
_olex2_submission_special_instructions 'No special instructions were received'

loop_
_space_group_symop_operation_xyz
'x, y, z'
'-x+1/2, -y, z+1/2'
'x+1/2, -y+1/2, -z'
'-x, y+1/2, -z+1/2'
'-x, -y, -z'
'x-1/2, y, -z-1/2'
'-x-1/2, y-1/2, z'
'x, -y-1/2, z-1/2'

loop_
_atom_site_label
_atom_site_type_symbol
_atom_site_fract_x
_atom_site_fract_y
_atom_site_fract_z
_atom_site_U_iso_or_equiv
_atom_site_adp_type
_atom_site_occupancy
_atom_site_site_symmetry_order
_atom_site_calc_flag
_atom_site_refinement_flags_posn
_atom_site_refinement_flags_adp
_atom_site_refinement_flags_occupancy
_atom_site_disorder_assembly
_atom_site_disorder_group
Na1 Na 0.76742(7) 0.61556(12) 0.26375(3) 0.0408(2) Uani 1 1 d . . . . .
O1 O 0.69594(11) 0.8514(2) 0.32456(5) 0.0318(3) Uani 1 1 d . . . . .
H1A H 0.632(2) 0.848(4) 0.3365(9) 0.050(7) Uiso 1 1 d . . . . .
H1B H 0.737(2) 0.846(4) 0.3492(11) 0.067(9) Uiso 1 1 d . . . . .
O2 O 0.64518(11) 0.3960(2) 0.22522(5) 0.0356(4) Uani 1 1 d . . . . .
H2A H 0.586(2) 0.404(4) 0.2333(9) 0.054(8) Uiso 1 1 d . . . . .
H2B H 0.648(2) 0.390(4) 0.1915(11) 0.062(8) Uiso 1 1 d . . . . .
N1 N 0.62999(12) 0.6022(3) 0.68707(6) 0.0398(4) Uani 1 1 d . . . . .
N2 N 0.53239(12) 0.6159(3) 0.70919(6) 0.0467(5) Uani 1 1 d . . . . .
N3 N 0.45887(13) 0.6509(3) 0.67540(5) 0.0435(5) Uani 1 1 d . . . . .
N4 N 0.50905(11) 0.6603(2) 0.62995(5) 0.0249(3) Uani 1 1 d . . . . .
N5 N 0.50018(10) 0.7223(2) 0.54102(5) 0.0232(3) Uani 1 1 d . . . . .
N6 N 0.34266(10) 0.7015(2) 0.58554(5) 0.0236(3) Uani 1 1 d . . . . .
N7 N 0.41284(10) 0.7502(2) 0.50865(5) 0.0218(3) Uani 1 1 d . . . . .
N8 N 0.22345(10) 0.7560(2) 0.51568(5) 0.0282(4) Uani 1 1 d . . . . .
H8A H 0.166986 0.744915 0.534971 0.034 Uiso 1 1 calc R U . . .
H8B H 0.216558 0.779325 0.482969 0.034 Uiso 1 1 calc R U . . .
N9 N 0.52052(11) 0.7927(2) 0.43340(5) 0.0246(3) Uani 1 1 d . . . . .
N10 N 0.49615(11) 0.8385(2) 0.38409(5) 0.0284(3) Uani 1 1 d . . . . .
N11 N 0.39260(11) 0.8606(2) 0.37953(5) 0.0298(4) Uani 1 1 d . . . . .
N12 N 0.34454(11) 0.8299(2) 0.42531(5) 0.0284(4) Uani 1 1 d . . . . .
C1 C 0.61354(14) 0.6311(3) 0.63789(7) 0.0325(4) Uani 1 1 d . . . . .
H1 H 0.666612 0.631365 0.612355 0.039 Uiso 1 1 calc R U . . .
C2 C 0.45030(13) 0.6962(3) 0.58439(6) 0.0214(4) Uani 1 1 d . . . . .
C3 C 0.31991(12) 0.7373(3) 0.53611(6) 0.0217(4) Uani 1 1 d . . . . .
C4 C 0.42646(12) 0.7901(3) 0.45641(6) 0.0213(4) Uani 1 1 d . . . . .

loop_
_atom_site_aniso_label
_atom_site_aniso_U_11
_atom_site_aniso_U_22
_atom_site_aniso_U_33
_atom_site_aniso_U_23
_atom_site_aniso_U_13
_atom_site_aniso_U_12
Na1 0.0471(5) 0.0313(5) 0.0439(5) -0.0017(3) 0.0068(4) -0.0008(3)
O1 0.0236(7) 0.0487(9) 0.0230(6) 0.0004(5) 0.0006(5) 0.0001(6)
O2 0.0259(7) 0.0619(10) 0.0190(6) -0.0006(6) 0.0023(5) 0.0026(6)
N1 0.0221(8) 0.0716(13) 0.0257(8) 0.0069(7) -0.0023(6) 0.0042(8)
N2 0.0251(8) 0.0914(15) 0.0234(8) 0.0115(8) -0.0009(6) 0.0045(8)
N3 0.0249(8) 0.0868(15) 0.0187(7) 0.0098(8) 0.0012(6) 0.0031(8)
N4 0.0196(7) 0.0393(9) 0.0158(6) 0.0032(6) 0.0000(5) 0.0007(6)
N5 0.0169(7) 0.0348(8) 0.0180(7) 0.0020(5) -0.0031(5) 0.0008(6)
N6 0.0183(7) 0.0337(8) 0.0187(6) 0.0014(6) 0.0002(5) -0.0002(6)
N7 0.0155(6) 0.0334(8) 0.0167(7) 0.0019(5) -0.0015(5) 0.0009(5)
N8 0.0151(7) 0.0489(10) 0.0207(7) 0.0043(6) 0.0001(5) -0.0002(6)
N9 0.0196(7) 0.0366(9) 0.0177(7) 0.0027(6) 0.0006(5) 0.0007(6)
N10 0.0237(7) 0.0421(9) 0.0193(7) 0.0026(6) 0.0024(6) -0.0011(6)
N11 0.0243(7) 0.0472(10) 0.0180(7) 0.0029(6) -0.0011(6) 0.0002(7)
N12 0.0211(7) 0.0475(10) 0.0166(7) 0.0035(6) -0.0010(5) 0.0005(6)
C1 0.0201(8) 0.0532(13) 0.0244(9) 0.0044(8) 0.0005(7) 0.0043(8)
C2 0.0195(8) 0.0271(9) 0.0176(8) 0.0013(6) -0.0020(6) 0.0001(6)
C3 0.0186(8) 0.0273(9) 0.0192(8) -0.0003(6) 0.0005(6) -0.0012(7)
C4 0.0189(8) 0.0286(9) 0.0163(8) 0.0001(6) -0.0003(6) 0.0003(7)

loop_
_atom_type_symbol
_atom_type_description
_atom_type_scat_dispersion_real
_atom_type_scat_dispersion_imag
_atom_type_scat_source
C C 0.0181 0.0091 'International Tables Vol C Tables 4.2.6.8 and 6.1.1.4'
H H 0.0000 0.0000 'International Tables Vol C Tables 4.2.6.8 and 6.1.1.4'
N N 0.0311 0.0180 'International Tables Vol C Tables 4.2.6.8 and 6.1.1.4'
Na Na 0.1353 0.1239 'International Tables Vol C Tables 4.2.6.8 and 6.1.1.4'
O O 0.0492 0.0322 'International Tables Vol C Tables 4.2.6.8 and 6.1.1.4'

loop_
_geom_angle_atom_site_label_1
_geom_angle_atom_site_label_2
_geom_angle_atom_site_label_3
_geom_angle
_geom_angle_site_symmetry_1
_geom_angle_site_symmetry_3
_geom_angle_publ_flag
Na1 Na1 Na1 164.75(6) 7_755 7_765 ?
O1 Na1 Na1 126.13(4) . 7_755 ?
O1 Na1 Na1 46.38(4) 7_755 7_755 ?
O1 Na1 Na1 137.81(4) 7_755 7_765 ?
O1 Na1 Na1 46.43(4) . 7_765 ?
O1 Na1 O1 95.48(6) . 7_755 ?
O1 Na1 N1 170.30(6) . 2_664 ?
O1 Na1 N1 91.20(6) 7_755 2_664 ?
O2 Na1 Na1 45.75(4) . 7_755 ?
O2 Na1 Na1 146.18(5) 7_765 7_755 ?
O2 Na1 Na1 44.97(4) 7_765 7_765 ?
O2 Na1 Na1 121.53(5) . 7_765 ?
O2 Na1 O1 138.96(6) 7_765 7_755 ?
O2 Na1 O1 88.26(5) . 7_755 ?
O2 Na1 O1 87.58(5) 7_765 . ?
O2 Na1 O1 115.95(6) . . ?
O2 Na1 O2 126.83(7) . 7_765 ?
O2 Na1 N1 82.76(5) 7_765 2_664 ?
O2 Na1 N1 71.20(5) . 2_664 ?
N1 Na1 Na1 63.48(4) 2_664 7_755 ?
N1 Na1 Na1 124.73(4) 2_664 7_765 ?
Na1 O1 Na1 87.19(5) . 7_765 ?
Na1 O1 H1A 124.9(16) . . ?
Na1 O1 H1A 116.1(16) 7_765 . ?
Na1 O1 H1B 105.0(19) . . ?
Na1 O1 H1B 115(2) 7_765 . ?
H1A O1 H1B 107(2) . . ?
Na1 O2 Na1 89.28(5) . 7_755 ?
Na1 O2 H2A 118.1(19) . . ?
Na1 O2 H2A 112.6(19) 7_755 . ?
Na1 O2 H2B 115.8(17) . . ?
Na1 O2 H2B 112.2(17) 7_755 . ?
H2A O2 H2B 108(2) . . ?
N2 N1 Na1 98.34(11) . 2_665 ?
C1 N1 Na1 148.47(14) . 2_665 ?
C1 N1 N2 105.37(14) . . ?
N3 N2 N1 111.32(14) . . ?
N2 N3 N4 106.02(14) . . ?
N3 N4 C2 120.31(13) . . ?
C1 N4 N3 108.33(14) . . ?
C1 N4 C2 131.36(14) . . ?
C2 N5 N7 99.59(12) . . ?
C3 N6 C2 101.27(13) . . ?
N5 N7 C4 121.27(12) . . ?
C3 N7 N5 110.02(12) . . ?
C3 N7 C4 128.69(13) . . ?
H8A N8 H8B 120.0 . . ?
C3 N8 H8A 120.0 . . ?
C3 N8 H8B 120.0 . . ?
C4 N9 N10 103.47(12) . . ?
N11 N10 N9 109.47(12) . . ?
N10 N11 N12 110.13(13) . . ?
C4 N12 N11 102.92(13) . . ?
N1 C1 N4 108.97(15) . . ?
N1 C1 H1 125.5 . . ?
N4 C1 H1 125.5 . . ?
N5 C2 N4 120.04(14) . . ?
N5 C2 N6 119.66(14) . . ?
N6 C2 N4 120.30(14) . . ?
N6 C3 N7 109.45(13) . . ?
N8 C3 N6 126.58(14) . . ?
N8 C3 N7 123.96(14) . . ?
N9 C4 N7 123.62(13) . . ?
N9 C4 N12 114.01(14) . . ?
N12 C4 N7 122.37(14) . . ?

loop_
_geom_bond_atom_site_label_1
_geom_bond_atom_site_label_2
_geom_bond_distance
_geom_bond_site_symmetry_2
_geom_bond_publ_flag
Na1 Na1 3.2850(2) 7_755 ?
Na1 Na1 3.2850(2) 7_765 ?
Na1 O1 2.3810(15) . ?
Na1 O1 2.3828(15) 7_755 ?
Na1 O2 2.3533(16) 7_765 ?
Na1 O2 2.3219(16) . ?
Na1 N1 2.7657(17) 2_664 ?
O1 H1A 0.86(3) . ?
O1 H1B 0.82(3) . ?
O2 H2A 0.78(3) . ?
O2 H2B 0.88(3) . ?
N1 N2 1.353(2) . ?
N1 C1 1.312(2) . ?
N2 N3 1.294(2) . ?
N3 N4 1.3417(19) . ?
N4 C1 1.337(2) . ?
N4 C2 1.4156(19) . ?
N5 N7 1.3922(17) . ?
N5 C2 1.302(2) . ?
N6 C2 1.347(2) . ?
N6 C3 1.339(2) . ?
N7 C3 1.3677(19) . ?
N7 C4 1.3962(19) . ?
N8 H8A 0.8700 . ?
N8 H8B 0.8700 . ?
N8 C3 1.325(2) . ?
N9 N10 1.3537(18) . ?
N9 C4 1.321(2) . ?
N10 N11 1.309(2) . ?
N11 N12 1.3506(19) . ?
N12 C4 1.332(2) . ?
C1 H1 0.9400 . ?

loop_
_geom_torsion_atom_site_label_1
_geom_torsion_atom_site_label_2
_geom_torsion_atom_site_label_3
_geom_torsion_atom_site_label_4
_geom_torsion
_geom_torsion_site_symmetry_1
_geom_torsion_site_symmetry_2
_geom_torsion_site_symmetry_3
_geom_torsion_site_symmetry_4
_geom_torsion_publ_flag
Na1 N1 N2 N3 -158.79(16) 2_665 . . . ?
Na1 N1 C1 N4 136.9(2) 2_665 . . . ?
N1 N2 N3 N4 0.1(2) . . . . ?
N2 N1 C1 N4 -0.4(2) . . . . ?
N2 N3 N4 C1 -0.3(2) . . . . ?
N2 N3 N4 C2 179.68(17) . . . . ?
N3 N4 C1 N1 0.5(2) . . . . ?
N3 N4 C2 N5 174.26(17) . . . . ?
N3 N4 C2 N6 -6.4(3) . . . . ?
N5 N7 C3 N6 -0.11(19) . . . . ?
N5 N7 C3 N8 -179.46(16) . . . . ?
N5 N7 C4 N9 4.0(3) . . . . ?
N5 N7 C4 N12 -175.74(16) . . . . ?
N7 N5 C2 N4 179.69(15) . . . . ?
N7 N5 C2 N6 0.4(2) . . . . ?
N9 N10 N11 N12 -0.2(2) . . . . ?
N10 N9 C4 N7 -179.50(16) . . . . ?
N10 N9 C4 N12 0.3(2) . . . . ?
N10 N11 N12 C4 0.32(19) . . . . ?
N11 N12 C4 N7 179.42(16) . . . . ?
N11 N12 C4 N9 -0.4(2) . . . . ?
C1 N1 N2 N3 0.2(3) . . . . ?
C1 N4 C2 N5 -5.7(3) . . . . ?
C1 N4 C2 N6 173.57(19) . . . . ?
C2 N4 C1 N1 -179.53(18) . . . . ?
C2 N5 N7 C3 -0.14(18) . . . . ?
C2 N5 N7 C4 178.33(15) . . . . ?
C2 N6 C3 N7 0.31(18) . . . . ?
C2 N6 C3 N8 179.63(18) . . . . ?
C3 N6 C2 N4 -179.77(15) . . . . ?
C3 N6 C2 N5 -0.5(2) . . . . ?
C3 N7 C4 N9 -177.79(17) . . . . ?
C3 N7 C4 N12 2.4(3) . . . . ?
C4 N7 C3 N6 -178.44(16) . . . . ?
C4 N7 C3 N8 2.2(3) . . . . ?
C4 N9 N10 N11 -0.08(19) . . . . ?
